data_4020970
loop_
_publ_author_name
'Rosa L. Meza-Le\'on'
'David Crich'
'Sylvain Bern\`es'
'Leticia Quintero'

_publ_section_title
;
 Endo-Selective Quenching of Hexahydropyrrolo[2,3-b]indole-Based
 N-Acyliminium Ions
;
_journal_name_full 'Journal of Organic Chemistry'
_journal_page_first 3976
_journal_page_last 3978
_journal_paper_doi 10.1021/jo049757p
_journal_volume 69
_journal_year 2004
_chemical_formula_sum 'C24 H22 N2 O4 S Se'
_chemical_formula_weight 513.46
_space_group_IT_number 4
_symmetry_cell_setting monoclinic
_symmetry_space_group_name_Hall 'P 2yb'
_symmetry_space_group_name_H-M 'P 1 21 1'
_cell_angle_alpha 90.00
_cell_angle_beta 97.238(7)
_cell_angle_gamma 90.00
_cell_formula_units_Z 2
_cell_length_a 7.2087(8)
_cell_length_b 9.4196(7)
_cell_length_c 16.7486(13)
_cell_measurement_temperature 299(2)
_cell_volume 1128.22(17)
_diffrn_ambient_temperature 299(2)
_exptl_crystal_density_diffrn 1.511
_cod_depositor_comments
;
The following automatic conversions were performed:
'_symmetry_cell_setting' value 'Monoclinic' changed to 'monoclinic'
according to '/home/saulius/struct/CIF-dictionaries/cif_core.dic'
dictionary named 'cif_core.dic' version 2.4.1 from 2010-06-29.

Automatic conversion script
Id: cif_fix_enum 1527 2010-12-29 10:47:43Z saulius 
;
_cod_original_sg_symbol_H-M 'P 21'
_cod_database_code 4020970

loop_
_symmetry_equiv_pos_as_xyz
'x, y, z'
'-x, y+1/2, -z'

loop_
_atom_site_label
_atom_site_type_symbol
_atom_site_fract_x
_atom_site_fract_y
_atom_site_fract_z
_atom_site_U_iso_or_equiv
_atom_site_adp_type
_atom_site_occupancy
_atom_site_symmetry_multiplicity
_atom_site_calc_flag
_atom_site_refinement_flags
_atom_site_disorder_assembly
_atom_site_disorder_group
Se1 Se 0.83576(4) 0.48709(3) 0.579057(15) 0.04817(10) Uani 1 1 d . . .
S1 S 0.81673(10) 0.13187(7) 0.84814(4) 0.03905(14) Uani 1 1 d . . .
N1 N 0.6311(3) 0.2505(2) 0.63531(13) 0.0402(5) Uani 1 1 d . . .
C2 C 0.5992(4) 0.3841(3) 0.59362(16) 0.0413(5) Uani 1 1 d . . .
H2A H 0.5280 0.3669 0.5407 0.050 Uiso 1 1 calc R . .
C3 C 0.4766(4) 0.4644(3) 0.64585(18) 0.0483(7) Uani 1 1 d . . .
H3A H 0.3456 0.4412 0.6310 0.058 Uiso 1 1 calc R . .
H3B H 0.4929 0.5661 0.6411 0.058 Uiso 1 1 calc R . .
C3A C 0.5462(4) 0.4126(3) 0.73231(17) 0.0421(6) Uani 1 1 d . . .
H3AA H 0.4467 0.4164 0.7671 0.051 Uiso 1 1 calc R . .
C3B C 0.7211(4) 0.4846(4) 0.77055(14) 0.0425(5) Uani 1 1 d . . .
C4 C 0.7574(6) 0.6286(4) 0.7862(2) 0.0589(8) Uani 1 1 d . . .
H4A H 0.6634 0.6956 0.7740 0.071 Uiso 1 1 calc R . .
C5 C 0.9315(7) 0.6702(4) 0.8195(3) 0.0689(10) Uani 1 1 d . . .
H5A H 0.9553 0.7656 0.8308 0.083 Uiso 1 1 calc R . .
C6 C 1.0731(6) 0.5712(4) 0.8366(3) 0.0650(10) Uani 1 1 d . . .
H6A H 1.1913 0.6018 0.8586 0.078 Uiso 1 1 calc R . .
C7 C 1.0429(5) 0.4283(4) 0.8219(2) 0.0515(7) Uani 1 1 d . . .
H7A H 1.1388 0.3624 0.8328 0.062 Uiso 1 1 calc R . .
C7A C 0.8634(4) 0.3866(3) 0.79005(16) 0.0391(5) Uani 1 1 d . . .
N8 N 0.7989(3) 0.2451(2) 0.77154(13) 0.0362(4) Uani 1 1 d . . .
C8A C 0.6130(4) 0.2581(3) 0.72112(15) 0.0372(5) Uani 1 1 d . . .
H8AA H 0.5231 0.1883 0.7366 0.045 Uiso 1 1 calc R . .
C9 C 0.6577(4) 0.1265(3) 0.59562(16) 0.0413(6) Uani 1 1 d . . .
O10 O 0.6570(4) 0.1173(3) 0.52328(12) 0.0548(5) Uani 1 1 d . . .
O11 O 0.6852(3) 0.0189(2) 0.64723(12) 0.0472(5) Uani 1 1 d . . .
C12 C 0.7269(5) -0.1157(3) 0.6142(2) 0.0506(7) Uani 1 1 d . . .
H12B H 0.7440 -0.1852 0.6563 0.076 Uiso 1 1 calc R . .
H12C H 0.8393 -0.1081 0.5892 0.076 Uiso 1 1 calc R . .
H12D H 0.6254 -0.1440 0.5747 0.076 Uiso 1 1 calc R . .
C13 C 0.8137(3) 0.4943(4) 0.46362(15) 0.0447(5) Uani 1 1 d . . .
C14 C 0.7745(5) 0.3755(4) 0.4163(2) 0.0558(8) Uani 1 1 d . . .
H14A H 0.7525 0.2885 0.4397 0.067 Uiso 1 1 calc R . .
C14' C 0.8552(5) 0.6234(4) 0.4285(2) 0.0544(7) Uani 1 1 d . . .
H14B H 0.8834 0.7032 0.4604 0.065 Uiso 1 1 calc R . .
C15 C 0.7684(6) 0.3876(5) 0.3323(2) 0.0673(10) Uani 1 1 d . . .
H15A H 0.7352 0.3096 0.2995 0.081 Uiso 1 1 calc R . .
C15' C 0.8541(5) 0.6314(5) 0.3461(2) 0.0654(10) Uani 1 1 d . . .
H15B H 0.8826 0.7168 0.3227 0.078 Uiso 1 1 calc R . .
C16 C 0.8112(5) 0.5145(6) 0.2985(2) 0.0696(12) Uani 1 1 d . . .
H16B H 0.8110 0.5212 0.2431 0.083 Uiso 1 1 calc R . .
O17 O 1.0112(3) 0.1258(3) 0.87811(13) 0.0540(5) Uani 1 1 d . . .
O18 O 0.7199(3) 0.0056(2) 0.82097(12) 0.0518(5) Uani 1 1 d . . .
C19 C 0.6973(4) 0.2103(3) 0.92321(15) 0.0372(5) Uani 1 1 d . . .
C20 C 0.7953(4) 0.2956(3) 0.98128(18) 0.0479(6) Uani 1 1 d . . .
H20C H 0.9219 0.3137 0.9806 0.058 Uiso 1 1 calc R . .
C20' C 0.5087(4) 0.1831(3) 0.9231(2) 0.0496(7) Uani 1 1 d . . .
H20D H 0.4451 0.1266 0.8831 0.060 Uiso 1 1 calc R . .
C21 C 0.6997(5) 0.3538(4) 1.0407(2) 0.0560(8) Uani 1 1 d . . .
H21B H 0.7618 0.4130 1.0798 0.067 Uiso 1 1 calc R . .
C21' C 0.4163(5) 0.2397(4) 0.9821(2) 0.0590(8) Uani 1 1 d . . .
H21C H 0.2894 0.2221 0.9822 0.071 Uiso 1 1 calc R . .
C22 C 0.5122(6) 0.3235(4) 1.0415(2) 0.0595(9) Uani 1 1 d . . .
H22B H 0.4499 0.3596 1.0824 0.071 Uiso 1 1 calc R . .

loop_
_atom_site_aniso_label
_atom_site_aniso_U_11
_atom_site_aniso_U_22
_atom_site_aniso_U_33
_atom_site_aniso_U_23
_atom_site_aniso_U_13
_atom_site_aniso_U_12
Se1 0.05521(16) 0.04885(15) 0.04063(14) 0.00552(13) 0.00676(10) -0.00856(14)
S1 0.0523(4) 0.0345(3) 0.0316(3) 0.0032(2) 0.0103(3) 0.0087(3)
N1 0.0527(12) 0.0389(11) 0.0292(10) 0.0040(8) 0.0052(9) -0.0030(9)
C2 0.0463(13) 0.0435(13) 0.0334(12) 0.0079(10) 0.0024(10) -0.0008(11)
C3 0.0437(13) 0.0533(19) 0.0477(14) 0.0107(13) 0.0045(11) 0.0091(12)
C3A 0.0418(13) 0.0475(14) 0.0383(13) 0.0034(11) 0.0103(10) 0.0078(11)
C3B 0.0559(13) 0.0391(11) 0.0341(10) 0.0018(13) 0.0114(9) 0.0031(14)
C4 0.085(2) 0.0392(14) 0.0531(18) -0.0019(14) 0.0101(16) 0.0071(16)
C5 0.097(3) 0.0432(16) 0.066(2) -0.0067(15) 0.006(2) -0.0122(18)
C6 0.072(2) 0.058(2) 0.063(2) -0.0087(17) 0.0010(18) -0.0183(17)
C7 0.0537(18) 0.0541(17) 0.0465(16) 0.0021(13) 0.0059(14) -0.0047(13)
C7A 0.0488(14) 0.0365(12) 0.0338(12) 0.0007(10) 0.0117(10) -0.0037(11)
N8 0.0430(11) 0.0354(10) 0.0315(10) 0.0036(8) 0.0097(8) 0.0014(9)
C8A 0.0388(12) 0.0406(13) 0.0330(12) 0.0040(10) 0.0083(10) -0.0026(10)
C9 0.0435(14) 0.0447(14) 0.0350(12) 0.0004(11) 0.0021(10) -0.0077(11)
O10 0.0793(15) 0.0525(12) 0.0322(9) -0.0032(9) 0.0058(9) -0.0090(11)
O11 0.0646(12) 0.0381(11) 0.0390(9) 0.0007(7) 0.0073(9) -0.0048(8)
C12 0.0565(17) 0.0408(14) 0.0530(17) -0.0007(13) 0.0015(13) -0.0001(13)
C13 0.0384(11) 0.0550(14) 0.0425(12) 0.0092(15) 0.0118(9) 0.0026(14)
C14 0.0596(19) 0.065(2) 0.0453(16) 0.0056(15) 0.0161(14) -0.0053(16)
C14' 0.0536(17) 0.0539(17) 0.0591(18) 0.0154(15) 0.0204(14) 0.0055(14)
C15 0.063(2) 0.094(3) 0.0470(18) -0.0014(19) 0.0163(16) -0.009(2)
C15' 0.0575(19) 0.080(2) 0.063(2) 0.035(2) 0.0239(17) 0.0094(18)
C16 0.0531(17) 0.115(4) 0.0437(15) 0.017(2) 0.0183(13) 0.005(2)
O17 0.0555(12) 0.0598(13) 0.0471(11) 0.0059(10) 0.0073(9) 0.0201(10)
O18 0.0840(14) 0.0315(10) 0.0426(10) 0.0028(8) 0.0184(9) 0.0010(9)
C19 0.0454(14) 0.0358(12) 0.0313(11) 0.0029(9) 0.0085(10) 0.0050(10)
C20 0.0501(16) 0.0531(16) 0.0399(14) -0.0055(12) 0.0029(12) 0.0029(13)
C20' 0.0524(17) 0.0484(15) 0.0486(16) -0.0075(13) 0.0084(13) -0.0066(13)
C21 0.0640(19) 0.0580(18) 0.0460(16) -0.0164(14) 0.0069(14) 0.0024(15)
C21' 0.0504(17) 0.065(2) 0.064(2) -0.0095(17) 0.0180(15) -0.0030(15)
C22 0.074(2) 0.0551(19) 0.0540(19) -0.0099(15) 0.0255(17) 0.0099(16)

loop_
_geom_bond_atom_site_label_1
_geom_bond_atom_site_label_2
_geom_bond_distance
_geom_bond_site_symmetry_2
_geom_bond_publ_flag
Se1 C13 1.921(3) . ?
Se1 C2 2.003(3) . ?
S1 O18 1.424(2) . ?
S1 O17 1.429(2) . ?
S1 N8 1.661(2) . ?
S1 C19 1.772(3) . ?
N1 C9 1.369(4) . ?
N1 C2 1.444(4) . ?
N1 C8A 1.461(3) . ?
C2 C3 1.520(4) . ?
C3 C3A 1.550(4) . ?
C3A C3B 1.502(4) . ?
C3A C8A 1.552(4) . ?
C3B C7A 1.388(4) . ?
C3B C4 1.400(5) . ?
C4 C5 1.365(6) . ?
C5 C6 1.385(6) . ?
C6 C7 1.381(5) . ?
C7 C7A 1.393(5) . ?
C7A N8 1.433(3) . ?
N8 C8A 1.496(3) . ?
C9 O10 1.214(3) . ?
C9 O11 1.331(4) . ?
O11 C12 1.430(4) . ?
C13 C14 1.380(5) . ?
C13 C14' 1.399(5) . ?
C14 C15 1.408(5) . ?
C14' C15' 1.381(5) . ?
C15 C16 1.374(7) . ?
C15' C16 1.372(7) . ?
C19 C20' 1.383(4) . ?
C19 C20 1.385(4) . ?
C20 C21 1.393(4) . ?
C20' C21' 1.367(5) . ?
C21 C22 1.384(5) . ?
C21' C22 1.385(5) . ?

loop_
_cod_related_entry_id
_cod_related_entry_database
_cod_related_entry_code
1 ChemSpider 9573063
